data_7153607
loop_
_publ_author_name
'Jalal, Swapnadeep'
'Bera, Krishnendu'
'Sarkar, Soumen'
'Paul, Kartick'
'Jana, Umasish'

_publ_section_title
;
 Efficient synthesis of functionalized dihydroquinolines, quinolines and
 dihydrobenzo[b]azepine via an iron(iii) chloride-catalyzed intramolecular
 alkyne-carbonyl metathesis of alkyne tethered 2-amino
 benzaldehyde/acetophenone derivatives.
;
_journal_issue 11
_journal_name_full 'Organic &amp; biomolecular chemistry'
_journal_page_first 1759
_journal_page_last 1770
_journal_paper_doi 10.1039/c3ob42292e
_journal_volume 12
_journal_year 2014
_chemical_formula_sum 'C24 H21 N O3 S'
_chemical_formula_weight 403.48
_chemical_name_systematic
;
 ?
;
_space_group_IT_number 2
_symmetry_cell_setting triclinic
_symmetry_space_group_name_Hall '-P 1'
_symmetry_space_group_name_H-M 'P -1'
_atom_sites_solution_hydrogens geom
_atom_sites_solution_primary direct
_atom_sites_solution_secondary difmap
_audit_creation_method SHELXL-97
_cell_angle_alpha 107.100(3)
_cell_angle_beta 90.343(3)
_cell_angle_gamma 93.898(3)
_cell_formula_units_Z 2
_cell_length_a 8.3806(3)
_cell_length_b 11.1445(4)
_cell_length_c 13.0469(5)
_cell_measurement_reflns_used 250
_cell_measurement_temperature 278(2)
_cell_measurement_theta_max 27.2
_cell_measurement_theta_min 1.6
_cell_volume 1161.56(8)
_computing_cell_refinement 'SMART APEX II'
_computing_data_collection 'SMART APEX II (Bruker,2010)'
_computing_data_reduction 'SAINT (Bruker,2000)'
_computing_molecular_graphics 'Ortep-3v2 for windows (Farrugia, 1997)'
_computing_publication_material 'PLATON (Spek, 2008)'
_computing_structure_refinement 'SHELXL-97 (Sheldrick, 2008)'
_computing_structure_solution 'SHELXS-97 (Sheldrick, 2008)'
_diffrn_ambient_temperature 278(2)
_diffrn_measured_fraction_theta_full 0.991
_diffrn_measured_fraction_theta_max 0.991
_diffrn_measurement_device_type 'CCD area detector'
_diffrn_measurement_method 'phi and omega scans'
_diffrn_radiation_monochromator graphite
_diffrn_radiation_source 'fine-focus sealed tube'
_diffrn_radiation_type MoK\a
_diffrn_radiation_wavelength 0.71073
_diffrn_reflns_av_R_equivalents 0.0416
_diffrn_reflns_av_unetI/netI 0.0546
_diffrn_reflns_limit_h_max 10
_diffrn_reflns_limit_h_min -10
_diffrn_reflns_limit_k_max 13
_diffrn_reflns_limit_k_min -14
_diffrn_reflns_limit_l_max 16
_diffrn_reflns_limit_l_min -16
_diffrn_reflns_number 19204
_diffrn_reflns_theta_full 27.17
_diffrn_reflns_theta_max 27.17
_diffrn_reflns_theta_min 1.63
_exptl_absorpt_coefficient_mu 0.162
_exptl_absorpt_correction_T_max 0.9482
_exptl_absorpt_correction_T_min 0.8573
_exptl_absorpt_correction_type multi-scan
_exptl_absorpt_process_details
;
'XPREP' - A PROGRAM DATA PREPARATION & RECIPROCAL 
SPACE EXPLORATION,
Bruker Analytical X-ray Systems, 1997
;
_exptl_crystal_colour yellow
_exptl_crystal_density_diffrn 1.154
_exptl_crystal_density_method 'not measured'
_exptl_crystal_description block
_exptl_crystal_F_000 424
_exptl_crystal_size_max 0.08
_exptl_crystal_size_mid 0.04
_exptl_crystal_size_min 0.04
_platon_squeeze_details
;
;
_refine_diff_density_max 0.191
_refine_diff_density_min -0.231
_refine_diff_density_rms 0.036
_refine_ls_extinction_method none
_refine_ls_goodness_of_fit_ref 0.999
_refine_ls_hydrogen_treatment noref
_refine_ls_matrix_type full
_refine_ls_number_parameters 264
_refine_ls_number_reflns 5125
_refine_ls_number_restraints 0
_refine_ls_restrained_S_all 0.999
_refine_ls_R_factor_all 0.0922
_refine_ls_R_factor_gt 0.0504
_refine_ls_shift/su_max 0.000
_refine_ls_shift/su_mean 0.000
_refine_ls_structure_factor_coef Fsqd
_refine_ls_weighting_details 'calc w=1/[\s^2^(Fo^2^)+(0.0574P)^2^+0.0000P] where P=(Fo^2^+2Fc^2^)/3'
_refine_ls_weighting_scheme calc
_refine_ls_wR_factor_gt 0.1173
_refine_ls_wR_factor_ref 0.1290
_reflns_number_gt 2939
_reflns_number_total 5125
_reflns_threshold_expression >2\s(I)
_cod_data_source_file c3ob42292e.txt
_cod_data_source_block UJ1
_cod_depositor_comments
;
The following automatic conversions were performed:

'_symmetry_cell_setting' value 'Triclinic' changed to 'triclinic'
according to
/usr/data/users/saulius/automatic-downloads/current/RSC/lib/dictionaries/cif_core.dic
dictionary named 'cif_core.dic' version 2.4.2 from 2011-04-26.

Automatic conversion script
Id: cif_fix_values 2281 2013-09-26 08:29:07Z andrius 
;
_cod_original_cell_volume 1161.55(7)
_cod_original_sg_symbol_H-M P-1
_cod_database_code 7153607

loop_
_symmetry_equiv_pos_as_xyz
'x, y, z'
'-x, -y, -z'

loop_
_atom_site_label
_atom_site_type_symbol
_atom_site_fract_x
_atom_site_fract_y
_atom_site_fract_z
_atom_site_U_iso_or_equiv
_atom_site_adp_type
_atom_site_occupancy
_atom_site_symmetry_multiplicity
_atom_site_calc_flag
_atom_site_refinement_flags
S1 S 1.01600(6) 0.80469(6) 0.30591(4) 0.0583(2) Uani 1 1 d .
O1 O 1.06696(16) 0.91962(14) 0.28477(13) 0.0744(5) Uani 1 1 d .
O2 O 1.12963(14) 0.73538(14) 0.34211(12) 0.0709(4) Uani 1 1 d .
O3 O 0.76757(17) 0.47196(14) 0.37134(12) 0.0706(4) Uani 1 1 d .
N1 N 0.88102(17) 0.83932(15) 0.40050(12) 0.0497(4) Uani 1 1 d .
C1 C 0.6721(3) 0.4564(3) -0.09002(19) 0.0929(8) Uani 1 1 d .
H1A H 0.7405 0.4481 -0.1501 0.139 Uiso 1 1 calc R
H1B H 0.5750 0.4911 -0.1032 0.139 Uiso 1 1 calc R
H1C H 0.6473 0.3752 -0.0803 0.139 Uiso 1 1 calc R
C2 C 0.7562(2) 0.5428(3) 0.00984(17) 0.0662(6) Uani 1 1 d .
C3 C 0.7600(3) 0.6718(3) 0.0313(2) 0.0779(7) Uani 1 1 d .
H3 H 0.7078 0.7053 -0.0160 0.093 Uiso 1 1 calc R
C4 C 0.8387(3) 0.7523(2) 0.12040(19) 0.0709(6) Uani 1 1 d .
H4 H 0.8385 0.8390 0.1335 0.085 Uiso 1 1 calc R
C5 C 0.9183(2) 0.7032(2) 0.19049(16) 0.0531(5) Uani 1 1 d .
C16 C 0.8220(2) 0.7374(2) 0.44341(16) 0.0557(5) Uani 1 1 d .
H6A H 0.8031 0.7722 0.5193 0.067 Uiso 1 1 calc R
H6B H 0.9037 0.6780 0.4360 0.067 Uiso 1 1 calc R
C17 C 0.6700(2) 0.66840(19) 0.38777(15) 0.0470(5) Uani 1 1 d .
C8 C 0.6504(2) 0.5308(2) 0.36773(15) 0.0535(5) Uani 1 1 d .
C9 C 0.4899(2) 0.46191(19) 0.33811(16) 0.0510(5) Uani 1 1 d .
C10 C 0.3494(2) 0.5085(2) 0.38266(16) 0.0561(5) Uani 1 1 d .
H10 H 0.3520 0.5875 0.4331 0.067 Uiso 1 1 calc R
C11 C 0.2052(3) 0.4387(2) 0.35296(18) 0.0612(6) Uani 1 1 d .
H11 H 0.1121 0.4715 0.3844 0.073 Uiso 1 1 calc R
C12 C 0.1957(3) 0.3223(2) 0.27836(19) 0.0652(6) Uani 1 1 d .
C13 C 0.0378(3) 0.2468(2) 0.2431(2) 0.0987(9) Uani 1 1 d .
H13A H 0.0435 0.1644 0.2515 0.148 Uiso 1 1 calc R
H13B H 0.0155 0.2394 0.1692 0.148 Uiso 1 1 calc R
H13C H -0.0459 0.2886 0.2863 0.148 Uiso 1 1 calc R
C7 C 0.8361(3) 0.4966(2) 0.08112(18) 0.0685(6) Uani 1 1 d .
H14 H 0.8359 0.4100 0.0684 0.082 Uiso 1 1 calc R
C6 C 0.9159(2) 0.5754(2) 0.17052(17) 0.0610(6) Uani 1 1 d .
H15 H 0.9684 0.5418 0.2176 0.073 Uiso 1 1 calc R
C24 C 0.7596(2) 0.92037(19) 0.38861(14) 0.0467(5) Uani 1 1 d .
C19 C 0.6018(2) 0.86721(19) 0.36525(15) 0.0469(5) Uani 1 1 d .
C20 C 0.4848(2) 0.9454(2) 0.35356(16) 0.0573(6) Uani 1 1 d .
H18 H 0.3796 0.9123 0.3374 0.069 Uiso 1 1 calc R
C21 C 0.5220(3) 1.0702(2) 0.36540(18) 0.0638(6) Uani 1 1 d .
H19 H 0.4424 1.1210 0.3572 0.077 Uiso 1 1 calc R
C22 C 0.6766(3) 1.1207(2) 0.38941(18) 0.0659(6) Uani 1 1 d .
H20 H 0.7012 1.2057 0.3977 0.079 Uiso 1 1 calc R
C23 C 0.7958(2) 1.0456(2) 0.40122(16) 0.0589(6) Uani 1 1 d .
H21 H 0.9003 1.0800 0.4177 0.071 Uiso 1 1 calc R
C18 C 0.5676(2) 0.73504(18) 0.35262(15) 0.0486(5) Uani 1 1 d .
H22 H 0.4719 0.6953 0.3192 0.058 Uiso 1 1 calc R
C14 C 0.3361(3) 0.2755(2) 0.23448(18) 0.0690(6) Uani 1 1 d .
H23 H 0.3326 0.1967 0.1836 0.083 Uiso 1 1 calc R
C15 C 0.4820(3) 0.3431(2) 0.26458(18) 0.0647(6) Uani 1 1 d .
H24 H 0.5754 0.3087 0.2352 0.078 Uiso 1 1 calc R

loop_
_atom_site_aniso_label
_atom_site_aniso_U_11
_atom_site_aniso_U_22
_atom_site_aniso_U_33
_atom_site_aniso_U_23
_atom_site_aniso_U_13
_atom_site_aniso_U_12
S1 0.0341(3) 0.0695(4) 0.0699(4) 0.0192(3) -0.0020(2) -0.0006(3)
O1 0.0505(8) 0.0735(11) 0.1007(12) 0.0312(9) 0.0099(8) -0.0110(8)
O2 0.0386(7) 0.0829(11) 0.0866(11) 0.0161(9) -0.0118(7) 0.0127(7)
O3 0.0590(9) 0.0693(10) 0.0896(11) 0.0305(9) 0.0015(8) 0.0155(8)
N1 0.0376(8) 0.0582(11) 0.0529(10) 0.0167(8) -0.0061(7) -0.0003(8)
C1 0.0714(16) 0.123(2) 0.0675(17) 0.0045(16) -0.0060(13) -0.0001(16)
C2 0.0480(12) 0.093(2) 0.0516(14) 0.0125(13) 0.0049(10) 0.0042(13)
C3 0.0752(16) 0.100(2) 0.0630(16) 0.0300(15) -0.0083(13) 0.0132(15)
C4 0.0683(14) 0.0771(17) 0.0707(16) 0.0272(14) -0.0052(13) 0.0051(13)
C5 0.0394(10) 0.0659(15) 0.0564(13) 0.0212(11) 0.0044(9) 0.0059(10)
C16 0.0463(11) 0.0699(14) 0.0549(13) 0.0247(11) -0.0058(10) 0.0034(10)
C17 0.0434(10) 0.0550(13) 0.0448(11) 0.0187(10) -0.0001(9) 0.0021(10)
C8 0.0525(12) 0.0630(15) 0.0499(12) 0.0232(11) 0.0034(10) 0.0087(11)
C9 0.0544(12) 0.0506(13) 0.0530(12) 0.0231(11) 0.0000(10) 0.0033(10)
C10 0.0607(13) 0.0538(13) 0.0560(13) 0.0202(10) 0.0051(11) 0.0000(11)
C11 0.0576(13) 0.0606(15) 0.0724(15) 0.0312(13) 0.0075(11) 0.0007(11)
C12 0.0678(15) 0.0550(15) 0.0791(16) 0.0327(13) -0.0098(13) -0.0074(12)
C13 0.0803(17) 0.0803(18) 0.134(2) 0.0370(18) -0.0186(17) -0.0259(15)
C7 0.0667(14) 0.0711(16) 0.0631(15) 0.0129(13) 0.0019(12) 0.0035(13)
C6 0.0560(13) 0.0736(17) 0.0555(13) 0.0213(12) -0.0026(10) 0.0090(12)
C24 0.0425(10) 0.0511(13) 0.0435(11) 0.0103(9) -0.0046(8) 0.0002(10)
C19 0.0395(10) 0.0525(13) 0.0490(11) 0.0161(10) -0.0019(9) -0.0002(9)
C20 0.0416(11) 0.0672(15) 0.0673(14) 0.0262(12) -0.0016(10) 0.0033(11)
C21 0.0567(13) 0.0574(15) 0.0839(16) 0.0294(13) 0.0060(12) 0.0125(12)
C22 0.0685(15) 0.0492(14) 0.0774(16) 0.0151(12) 0.0060(12) 0.0015(12)
C23 0.0529(12) 0.0550(14) 0.0623(14) 0.0101(11) -0.0053(10) -0.0078(11)
C18 0.0387(10) 0.0551(13) 0.0522(12) 0.0180(10) -0.0033(9) -0.0042(9)
C14 0.0871(18) 0.0467(14) 0.0712(16) 0.0160(12) -0.0089(14) -0.0015(13)
C15 0.0696(15) 0.0540(15) 0.0723(15) 0.0203(12) 0.0024(12) 0.0110(12)

loop_
_atom_type_symbol
_atom_type_description
_atom_type_scat_dispersion_real
_atom_type_scat_dispersion_imag
_atom_type_scat_source
C C 0.0033 0.0016 'International Tables Vol C Tables 4.2.6.8 and 6.1.1.4'
H H 0.0000 0.0000 'International Tables Vol C Tables 4.2.6.8 and 6.1.1.4'
N N 0.0061 0.0033 'International Tables Vol C Tables 4.2.6.8 and 6.1.1.4'
O O 0.0106 0.0060 'International Tables Vol C Tables 4.2.6.8 and 6.1.1.4'
S S 0.1246 0.1234 'International Tables Vol C Tables 4.2.6.8 and 6.1.1.4'

loop_
_geom_angle_atom_site_label_1
_geom_angle_atom_site_label_2
_geom_angle_atom_site_label_3
_geom_angle
O1 S1 O2 119.87(9)
O1 S1 N1 106.73(9)
O2 S1 N1 106.05(9)
O1 S1 C5 108.68(10)
O2 S1 C5 107.71(10)
N1 S1 C5 107.16(8)
C24 N1 C16 113.88(14)
C24 N1 S1 117.40(12)
C16 N1 S1 116.74(13)
C2 C1 H1A 109.5
C2 C1 H1B 109.5
H1A C1 H1B 109.5
C2 C1 H1C 109.5
H1A C1 H1C 109.5
H1B C1 H1C 109.5
C7 C2 C3 117.4(2)
C7 C2 C1 121.7(2)
C3 C2 C1 120.8(2)
C4 C3 C2 121.9(2)
C4 C3 H3 119.0
C2 C3 H3 119.0
C3 C4 C5 119.4(2)
C3 C4 H4 120.3
C5 C4 H4 120.3
C6 C5 C4 119.5(2)
C6 C5 S1 120.55(16)
C4 C5 S1 119.92(18)
N1 C16 C17 112.88(15)
N1 C16 H6A 109.0
C17 C16 H6A 109.0
N1 C16 H6B 109.0
C17 C16 H6B 109.0
H6A C16 H6B 107.8
C18 C17 C8 124.36(18)
C18 C17 C16 117.32(18)
C8 C17 C16 118.11(17)
O3 C8 C17 119.83(18)
O3 C8 C9 119.70(19)
C17 C8 C9 120.40(18)
C10 C9 C15 118.22(19)
C10 C9 C8 123.54(19)
C15 C9 C8 118.21(19)
C11 C10 C9 120.5(2)
C11 C10 H10 119.7
C9 C10 H10 119.7
C12 C11 C10 121.7(2)
C12 C11 H11 119.2
C10 C11 H11 119.2
C11 C12 C14 117.8(2)
C11 C12 C13 122.0(2)
C14 C12 C13 120.2(2)
C12 C13 H13A 109.5
C12 C13 H13B 109.5
H13A C13 H13B 109.5
C12 C13 H13C 109.5
H13A C13 H13C 109.5
H13B C13 H13C 109.5
C6 C7 C2 121.6(2)
C6 C7 H14 119.2
C2 C7 H14 119.2
C5 C6 C7 120.2(2)
C5 C6 H15 119.9
C7 C6 H15 119.9
C23 C24 C19 120.78(18)
C23 C24 N1 121.32(17)
C19 C24 N1 117.90(17)
C20 C19 C24 117.88(18)
C20 C19 C18 122.68(17)
C24 C19 C18 119.43(17)
C21 C20 C19 121.00(18)
C21 C20 H18 119.5
C19 C20 H18 119.5
C20 C21 C22 120.3(2)
C20 C21 H19 119.9
C22 C21 H19 119.9
C21 C22 C23 120.2(2)
C21 C22 H20 119.9
C23 C22 H20 119.9
C24 C23 C22 119.87(18)
C24 C23 H21 120.1
C22 C23 H21 120.1
C17 C18 C19 121.61(17)
C17 C18 H22 119.2
C19 C18 H22 119.2
C12 C14 C15 121.3(2)
C12 C14 H23 119.3
C15 C14 H23 119.3
C14 C15 C9 120.4(2)
C14 C15 H24 119.8
C9 C15 H24 119.8

loop_
_geom_bond_atom_site_label_1
_geom_bond_atom_site_label_2
_geom_bond_distance
S1 O1 1.4261(15)
S1 O2 1.4268(14)
S1 N1 1.6576(16)
S1 C5 1.753(2)
O3 C8 1.225(2)
N1 C24 1.442(2)
N1 C16 1.466(2)
C1 C2 1.510(3)
C1 H1A 0.9600
C1 H1B 0.9600
C1 H1C 0.9600
C2 C7 1.378(3)
C2 C3 1.380(3)
C3 C4 1.374(3)
C3 H3 0.9300
C4 C5 1.385(3)
C4 H4 0.9300
C5 C6 1.369(3)
C16 C17 1.506(3)
C16 H6A 0.9700
C16 H6B 0.9700
C17 C18 1.334(2)
C17 C8 1.476(3)
C8 C9 1.492(3)
C9 C10 1.381(3)
C9 C15 1.385(3)
C10 C11 1.380(3)
C10 H10 0.9300
C11 C12 1.371(3)
C11 H11 0.9300
C12 C14 1.378(3)
C12 C13 1.512(3)
C13 H13A 0.9600
C13 H13B 0.9600
C13 H13C 0.9600
C7 C6 1.374(3)
C7 H14 0.9300
C6 H15 0.9300
C24 C23 1.368(3)
C24 C19 1.405(2)
C19 C20 1.392(2)
C19 C18 1.442(3)
C20 C21 1.367(3)
C20 H18 0.9300
C21 C22 1.373(3)
C21 H19 0.9300
C22 C23 1.382(3)
C22 H20 0.9300
C23 H21 0.9300
C18 H22 0.9300
C14 C15 1.383(3)
C14 H23 0.9300
C15 H24 0.9300

loop_
_platon_squeeze_void_nr
_platon_squeeze_void_average_x
_platon_squeeze_void_average_y
_platon_squeeze_void_average_z
_platon_squeeze_void_volume
_platon_squeeze_void_count_electrons
_platon_squeeze_void_content
1 -0.037 0.000 0.000 202 50 ' '
